data_4025296
loop_
_publ_author_name
'Mominul Sinan'
'Kumaresh Ghosh'
'Sreebrata Goswami'

_publ_section_title
;
 One-Pot Synthesis of Linearly Fused N-Heterocyles from Their Angular
 Analogues and Studies of Their Redox and Electrochromic Properties
;
_journal_name_full 'Journal of Organic Chemistry'
_journal_page_first 2065
_journal_page_last 2068
_journal_paper_doi 10.1021/jo902432w
_journal_volume 75
_journal_year 2010
_chemical_formula_moiety 'C17 H13 N4,Cl O4'
_chemical_formula_sum 'C17 H13 Cl N4 O4'
_chemical_formula_weight 372.76
_chemical_name_systematic
;
 ?
;
_space_group_IT_number 14
_symmetry_cell_setting monoclinic
_symmetry_space_group_name_Hall '-P 2yn'
_symmetry_space_group_name_H-M 'P 1 21/n 1'
_atom_sites_solution_hydrogens geom
_atom_sites_solution_primary direct
_atom_sites_solution_secondary difmap
_audit_creation_method SHELXL-97
_cell_angle_alpha 90.00
_cell_angle_beta 94.570(3)
_cell_angle_gamma 90.00
_cell_formula_units_Z 4
_cell_length_a 10.6760(10)
_cell_length_b 7.2285(7)
_cell_length_c 20.9474(19)
_cell_measurement_temperature 293(2)
_cell_volume 1611.4(3)
_computing_cell_refinement 'BRUKER APEX II'
_computing_data_collection 'BRUKER APEX II'
_computing_data_reduction 'BRUKER APEX SAINT'
_computing_molecular_graphics 'SHELXTL, PLATON'
_computing_publication_material 'MERCURY 2.2'
_computing_structure_refinement 'SHELXL-97 (Sheldrick, 1997)'
_computing_structure_solution 'SHELXS-97 (Sheldrick, 1990)'
_diffrn_ambient_temperature 293(2)
_diffrn_measured_fraction_theta_full 1.000
_diffrn_measured_fraction_theta_max 1.000
_diffrn_measurement_device_type 'BRUKER CCD AREA DETECTOR'
_diffrn_measurement_method 'OMEGA SCAN'
_diffrn_radiation_monochromator graphite
_diffrn_radiation_source 'fine-focus sealed tube'
_diffrn_radiation_type MoK\a
_diffrn_radiation_wavelength 0.71073
_diffrn_reflns_av_R_equivalents 0.0850
_diffrn_reflns_av_sigmaI/netI 0.0438
_diffrn_reflns_limit_h_max 10
_diffrn_reflns_limit_h_min -10
_diffrn_reflns_limit_k_max 6
_diffrn_reflns_limit_k_min -6
_diffrn_reflns_limit_l_max 19
_diffrn_reflns_limit_l_min -19
_diffrn_reflns_number 10679
_diffrn_reflns_theta_full 19.75
_diffrn_reflns_theta_max 19.75
_diffrn_reflns_theta_min 1.95
_exptl_absorpt_coefficient_mu 0.271
_exptl_absorpt_correction_T_max 0.9813
_exptl_absorpt_correction_T_min 0.9379
_exptl_absorpt_correction_type multi-scan
_exptl_absorpt_process_details SADABS
_exptl_crystal_density_diffrn 1.537
_exptl_crystal_density_method 'not measured'
_exptl_crystal_F_000 768
_exptl_crystal_size_max 0.24
_exptl_crystal_size_mid 0.17
_exptl_crystal_size_min 0.07
_refine_diff_density_max 0.178
_refine_diff_density_min -0.252
_refine_diff_density_rms 0.046
_refine_ls_extinction_method none
_refine_ls_goodness_of_fit_ref 0.981
_refine_ls_hydrogen_treatment mixed
_refine_ls_matrix_type full
_refine_ls_number_parameters 239
_refine_ls_number_reflns 1443
_refine_ls_number_restraints 0
_refine_ls_restrained_S_all 0.981
_refine_ls_R_factor_all 0.0574
_refine_ls_R_factor_gt 0.0369
_refine_ls_shift/su_max 0.014
_refine_ls_shift/su_mean 0.001
_refine_ls_structure_factor_coef Fsqd
_refine_ls_weighting_details 'calc w=1/[\s^2^(Fo^2^)+(0.0459P)^2^+1.2682P] where P=(Fo^2^+2Fc^2^)/3'
_refine_ls_weighting_scheme calc
_refine_ls_wR_factor_gt 0.0812
_refine_ls_wR_factor_ref 0.0927
_reflns_number_gt 1105
_reflns_number_total 1443
_reflns_threshold_expression >2sigma(I)
_cod_data_source_file jo902432w_si_003.cif
_cod_data_source_block ms21_0m
_cod_depositor_comments
;
The following automatic conversions were performed:

'_symmetry_cell_setting' value 'Monoclinic' changed to 'monoclinic'
according to the built-in table from CIF Core dictionary named
'cif_core.dic' version 2.4.1 from
2010-06-29.

'_exptl_absorpt_correction_type' value 'MULTI-SCAN'
changed to 'multi-scan' according to the built-in table from CIF Core
dictionary named 'cif_core.dic' version 2.4.1 from 2010-06-29.

Automatic conversion script
Id: cif_fix_values 1646 2011-03-28 12:23:43Z adriana 
;
_cod_database_code 4025296

loop_
_symmetry_equiv_pos_as_xyz
'x, y, z'
'-x+1/2, y+1/2, -z+1/2'
'-x, -y, -z'
'x-1/2, -y-1/2, z-1/2'

loop_
_atom_site_label
_atom_site_type_symbol
_atom_site_fract_x
_atom_site_fract_y
_atom_site_fract_z
_atom_site_U_iso_or_equiv
_atom_site_adp_type
_atom_site_occupancy
_atom_site_symmetry_multiplicity
_atom_site_calc_flag
_atom_site_refinement_flags
_atom_site_disorder_assembly
_atom_site_disorder_group
H4' H 0.789(4) 0.706(6) 0.217(2) 0.041(14) Uiso 1 1 d . . .
Cl1 Cl 0.69116(10) 0.20870(16) 0.43310(5) 0.0293(4) Uani 1 1 d . . .
O2 O 0.6478(2) 0.2657(4) 0.36833(12) 0.0312(8) Uani 1 1 d . . .
O4 O 0.6886(3) 0.3650(4) 0.47471(13) 0.0441(9) Uani 1 1 d . . .
N1 N 0.3525(3) 0.7952(4) 0.15334(16) 0.0233(9) Uani 1 1 d . . .
O1 O 0.6102(3) 0.0665(4) 0.45394(13) 0.0368(8) Uani 1 1 d . . .
O3 O 0.8175(3) 0.1378(4) 0.43283(13) 0.0388(9) Uani 1 1 d . . .
N4 N 0.7662(3) 0.7189(5) 0.25950(19) 0.0265(10) Uani 1 1 d . . .
C6 C 0.3960(4) 0.8925(6) 0.2613(2) 0.0239(11) Uani 1 1 d . . .
C2 C 0.2921(4) 0.6902(6) 0.0483(2) 0.0293(11) Uani 1 1 d . . .
H2 H 0.3113 0.6272 0.0116 0.035 Uiso 1 1 calc R . .
N3 N 0.2806(4) 0.9701(5) 0.26222(17) 0.0299(10) Uani 1 1 d . . .
C5 C 0.2355(4) 0.8737(6) 0.1575(2) 0.0255(11) Uani 1 1 d . . .
C11 C 0.4413(4) 0.8094(5) 0.2068(2) 0.0223(11) Uani 1 1 d . . .
N2 N 0.2022(3) 0.9625(5) 0.21093(19) 0.0314(10) Uani 1 1 d . . .
C10 C 0.5626(4) 0.7485(5) 0.20685(19) 0.0233(11) Uani 1 1 d . . .
H10 H 0.5910 0.6952 0.1703 0.028 Uiso 1 1 calc R . .
C14 C 0.9321(4) 0.6189(6) 0.4172(2) 0.0300(12) Uani 1 1 d . . .
H14 H 0.9162 0.5641 0.4559 0.036 Uiso 1 1 calc R . .
C1 C 0.3799(4) 0.7056(6) 0.0982(2) 0.0266(11) Uani 1 1 d . . .
H1 H 0.4594 0.6553 0.0953 0.032 Uiso 1 1 calc R . .
C9 C 0.6436(4) 0.7673(5) 0.2625(2) 0.0236(11) Uani 1 1 d . . .
C15 C 1.0511(4) 0.6879(6) 0.4089(2) 0.0297(12) Uani 1 1 d . . .
H15 H 1.1143 0.6817 0.4421 0.036 Uiso 1 1 calc R . .
C17 C 0.9793(4) 0.7785(5) 0.30161(19) 0.0239(11) Uani 1 1 d . . .
H17 H 0.9953 0.8317 0.2627 0.029 Uiso 1 1 calc R . .
C8 C 0.5971(4) 0.8426(5) 0.3186(2) 0.0266(11) Uani 1 1 d . . .
H8 H 0.6490 0.8496 0.3563 0.032 Uiso 1 1 calc R . .
C12 C 0.8609(4) 0.7115(6) 0.3111(2) 0.0227(11) Uani 1 1 d . . .
C13 C 0.8376(4) 0.6306(6) 0.3688(2) 0.0277(12) Uani 1 1 d . . .
H13 H 0.7581 0.5842 0.3748 0.033 Uiso 1 1 calc R . .
C7 C 0.4772(4) 0.9042(6) 0.3172(2) 0.0270(11) Uani 1 1 d . . .
H7 H 0.4481 0.9552 0.3540 0.032 Uiso 1 1 calc R . .
C16 C 1.0740(4) 0.7658(6) 0.3508(2) 0.0300(11) Uani 1 1 d . . .
H16 H 1.1539 0.8103 0.3445 0.036 Uiso 1 1 calc R . .
C4 C 0.1466(4) 0.8598(6) 0.1056(2) 0.0320(12) Uani 1 1 d . . .
H4 H 0.0681 0.9140 0.1079 0.038 Uiso 1 1 calc R . .
C3 C 0.1725(4) 0.7683(6) 0.0512(2) 0.0321(12) Uani 1 1 d . . .
H3 H 0.1121 0.7579 0.0169 0.039 Uiso 1 1 calc R . .

loop_
_atom_site_aniso_label
_atom_site_aniso_U_11
_atom_site_aniso_U_22
_atom_site_aniso_U_33
_atom_site_aniso_U_23
_atom_site_aniso_U_13
_atom_site_aniso_U_12
Cl1 0.0306(8) 0.0306(7) 0.0265(8) -0.0010(6) 0.0004(5) -0.0009(6)
O2 0.0323(18) 0.0378(19) 0.0228(18) 0.0033(14) -0.0029(13) 0.0004(15)
O4 0.061(2) 0.038(2) 0.0322(19) -0.0145(17) 0.0012(16) 0.0011(17)
N1 0.025(2) 0.018(2) 0.028(3) -0.0006(19) 0.005(2) -0.0031(19)
O1 0.0348(19) 0.039(2) 0.0375(19) 0.0094(15) 0.0082(15) -0.0144(17)
O3 0.0212(19) 0.048(2) 0.048(2) 0.0133(16) 0.0079(14) 0.0095(16)
N4 0.024(3) 0.031(2) 0.023(3) 0.0015(19) -0.004(2) 0.0025(19)
C6 0.023(3) 0.021(3) 0.029(3) 0.000(2) 0.009(3) -0.003(2)
C2 0.030(3) 0.027(3) 0.031(3) 0.000(2) 0.005(3) -0.003(3)
N3 0.026(3) 0.027(2) 0.037(3) -0.0005(18) 0.007(2) -0.004(2)
C5 0.026(3) 0.016(3) 0.035(3) -0.002(2) 0.006(3) -0.006(2)
C11 0.025(3) 0.016(3) 0.027(3) 0.001(2) 0.002(3) -0.003(2)
N2 0.028(2) 0.029(2) 0.038(3) -0.004(2) 0.005(2) -0.0024(18)
C10 0.031(3) 0.015(3) 0.025(3) -0.001(2) 0.010(2) -0.005(2)
C14 0.039(3) 0.026(3) 0.026(3) 0.002(2) 0.009(3) 0.002(2)
C1 0.027(3) 0.022(3) 0.031(3) -0.004(2) 0.004(3) -0.004(2)
C9 0.028(3) 0.015(3) 0.028(3) 0.004(2) 0.001(3) 0.000(2)
C15 0.041(3) 0.024(3) 0.023(3) -0.007(2) -0.001(2) 0.006(3)
C17 0.033(3) 0.014(3) 0.025(3) -0.001(2) 0.008(3) 0.001(2)
C8 0.035(3) 0.023(3) 0.022(3) -0.002(2) 0.003(2) 0.002(2)
C12 0.026(3) 0.018(3) 0.025(3) -0.001(2) 0.007(2) 0.005(2)
C13 0.024(3) 0.026(3) 0.034(3) -0.005(2) 0.006(3) -0.001(2)
C7 0.035(3) 0.023(3) 0.024(3) -0.001(2) 0.010(3) -0.003(2)
C16 0.026(3) 0.026(3) 0.038(3) -0.005(2) 0.002(3) -0.001(2)
C4 0.024(3) 0.031(3) 0.041(3) 0.002(3) 0.000(3) -0.004(2)
C3 0.035(3) 0.032(3) 0.029(3) 0.004(2) -0.001(2) -0.012(3)

loop_
_atom_type_symbol
_atom_type_description
_atom_type_scat_dispersion_real
_atom_type_scat_dispersion_imag
_atom_type_scat_source
C C 0.0033 0.0016 'International Tables Vol C Tables 4.2.6.8 and 6.1.1.4'
H H 0.0000 0.0000 'International Tables Vol C Tables 4.2.6.8 and 6.1.1.4'
N N 0.0061 0.0033 'International Tables Vol C Tables 4.2.6.8 and 6.1.1.4'
O O 0.0106 0.0060 'International Tables Vol C Tables 4.2.6.8 and 6.1.1.4'
Cl Cl 0.1484 0.1585 'International Tables Vol C Tables 4.2.6.8 and 6.1.1.4'

loop_
_geom_angle_atom_site_label_1
_geom_angle_atom_site_label_2
_geom_angle_atom_site_label_3
_geom_angle
_geom_angle_site_symmetry_1
_geom_angle_site_symmetry_3
_geom_angle_publ_flag
O4 Cl1 O1 109.91(18) . . ?
O4 Cl1 O3 110.26(18) . . ?
O1 Cl1 O3 109.42(18) . . ?
O4 Cl1 O2 108.93(17) . . ?
O1 Cl1 O2 109.38(16) . . ?
O3 Cl1 O2 108.92(17) . . ?
C1 N1 C5 120.0(4) . . ?
C1 N1 C11 121.7(4) . . ?
C5 N1 C11 118.3(4) . . ?
C9 N4 C12 127.1(4) . . ?
N3 C6 C7 117.7(4) . . ?
N3 C6 C11 124.0(4) . . ?
C7 C6 C11 118.2(4) . . ?
C1 C2 C3 120.7(4) . . ?
N2 N3 C6 119.6(4) . . ?
N2 C5 N1 122.8(4) . . ?
N2 C5 C4 118.1(4) . . ?
N1 C5 C4 119.1(4) . . ?
C10 C11 C6 121.5(4) . . ?
C10 C11 N1 123.6(4) . . ?
C6 C11 N1 114.9(4) . . ?
N3 N2 C5 120.2(4) . . ?
C11 C10 C9 119.4(4) . . ?
C13 C14 C15 120.8(4) . . ?
C2 C1 N1 120.5(4) . . ?
N4 C9 C10 118.0(4) . . ?
N4 C9 C8 122.5(4) . . ?
C10 C9 C8 119.5(4) . . ?
C16 C15 C14 119.0(4) . . ?
C12 C17 C16 119.4(4) . . ?
C7 C8 C9 120.0(4) . . ?
C13 C12 C17 120.2(4) . . ?
C13 C12 N4 120.9(4) . . ?
C17 C12 N4 118.8(4) . . ?
C14 C13 C12 119.8(4) . . ?
C8 C7 C6 121.3(4) . . ?
C15 C16 C17 120.7(4) . . ?
C3 C4 C5 121.2(4) . . ?
C4 C3 C2 118.5(4) . . ?

loop_
_geom_bond_atom_site_label_1
_geom_bond_atom_site_label_2
_geom_bond_distance
_geom_bond_site_symmetry_2
_geom_bond_publ_flag
Cl1 O4 1.429(3) . ?
Cl1 O1 1.433(3) . ?
Cl1 O3 1.444(3) . ?
Cl1 O2 1.458(3) . ?
N1 C1 1.375(5) . ?
N1 C5 1.381(5) . ?
N1 C11 1.412(5) . ?
N4 C9 1.361(5) . ?
N4 C12 1.420(5) . ?
C6 N3 1.355(5) . ?
C6 C7 1.403(5) . ?
C6 C11 1.409(6) . ?
C2 C1 1.352(5) . ?
C2 C3 1.403(6) . ?
N3 N2 1.310(4) . ?
C5 N2 1.362(5) . ?
C5 C4 1.389(5) . ?
C11 C10 1.367(5) . ?
C10 C9 1.401(5) . ?
C14 C13 1.375(5) . ?
C14 C15 1.388(6) . ?
C9 C8 1.421(6) . ?
C15 C16 1.381(6) . ?
C17 C12 1.382(5) . ?
C17 C16 1.389(5) . ?
C8 C7 1.353(5) . ?
C12 C13 1.384(6) . ?
C4 C3 1.363(6) . ?

loop_
_cod_related_entry_id
_cod_related_entry_database
_cod_related_entry_code
1 ChemSpider 30659160
